data_4117634
loop_
_publ_author_name
'Wen-Bo Liu'
'Chao Zheng'
'Chun-Xiang Zhuo'
'Li-Xin Dai'
'Shu-Li You'

_publ_section_title
;
 Iridium-Catalyzed Allylic Alkylation Reaction with N-Aryl Phosphoramidite
 Ligands: Scope and Mechanistic Studies
;
_journal_name_full 'Journal of the American Chemical Society'
_journal_page_first 4812
_journal_page_last 4821
_journal_paper_doi 10.1021/ja210923k
_journal_volume 134
_journal_year 2012
_chemical_absolute_configuration ad
_chemical_formula_sum 'C29 H28 N O2 P'
_chemical_formula_weight 453.49
_chemical_name_systematic
; 
 ? 
;
_space_group_IT_number 18
_symmetry_cell_setting orthorhombic
_symmetry_space_group_name_Hall 'P 2 2ab'
_symmetry_space_group_name_H-M 'P 21 21 2'
_atom_sites_solution_hydrogens geom
_atom_sites_solution_primary direct
_atom_sites_solution_secondary difmap
_audit_creation_method SHELXL-97
_cell_angle_alpha 90.00
_cell_angle_beta 90.00
_cell_angle_gamma 90.00
_cell_formula_units_Z 4
_cell_length_a 16.030(3)
_cell_length_b 18.438(4)
_cell_length_c 8.0032(16)
_cell_measurement_reflns_used 4745
_cell_measurement_temperature 293(2)
_cell_measurement_theta_max 55.549
_cell_measurement_theta_min 5.067
_cell_volume 2365.4(8)
_computing_cell_refinement 'Bruker XSCANS'
_computing_data_collection 'Bruker XSCANS'
_computing_data_reduction 'Bruker SHELXTL'
_computing_molecular_graphics 'Bruker SHELXTL'
_computing_publication_material 'Bruker SHELXTL'
_computing_structure_refinement 'SHELXL-97 (Sheldrick, 1997)'
_computing_structure_solution 'SHELXS-97 (Sheldrick, 1990)'
_diffrn_ambient_temperature 293(2)
_diffrn_measured_fraction_theta_full 1.000
_diffrn_measured_fraction_theta_max 1.000
_diffrn_measurement_device_type 'Bruker P4'
_diffrn_measurement_method '\w scans'
_diffrn_radiation_monochromator graphite
_diffrn_radiation_source 'fine-focus sealed tube'
_diffrn_radiation_type MoK\a
_diffrn_radiation_wavelength 0.71073
_diffrn_reflns_av_R_equivalents 0.0414
_diffrn_reflns_av_sigmaI/netI 0.0468
_diffrn_reflns_limit_h_max 19
_diffrn_reflns_limit_h_min -14
_diffrn_reflns_limit_k_max 21
_diffrn_reflns_limit_k_min -22
_diffrn_reflns_limit_l_max 9
_diffrn_reflns_limit_l_min -9
_diffrn_reflns_number 12377
_diffrn_reflns_theta_full 25.99
_diffrn_reflns_theta_max 25.99
_diffrn_reflns_theta_min 1.68
_exptl_absorpt_coefficient_mu 0.143
_exptl_absorpt_correction_T_max 1.0000
_exptl_absorpt_correction_T_min 0.4657
_exptl_absorpt_correction_type empirical
_exptl_absorpt_process_details sadabs
_exptl_crystal_colour colorless
_exptl_crystal_density_diffrn 1.273
_exptl_crystal_description prismatic
_exptl_crystal_F_000 960
_exptl_crystal_size_max 0.401
_exptl_crystal_size_mid 0.337
_exptl_crystal_size_min 0.324
_refine_diff_density_max 0.309
_refine_diff_density_min -0.163
_refine_diff_density_rms 0.051
_refine_ls_abs_structure_details 'Flack H D (1983), Acta Cryst. A39, 876-881'
_refine_ls_abs_structure_Flack 0.05(11)
_refine_ls_extinction_method none
_refine_ls_goodness_of_fit_ref 1.066
_refine_ls_hydrogen_treatment constr
_refine_ls_matrix_type full
_refine_ls_number_parameters 298
_refine_ls_number_reflns 4648
_refine_ls_number_restraints 0
_refine_ls_restrained_S_all 1.066
_refine_ls_R_factor_all 0.0579
_refine_ls_R_factor_gt 0.0490
_refine_ls_shift/su_max 0.021
_refine_ls_shift/su_mean 0.004
_refine_ls_structure_factor_coef Fsqd
_refine_ls_weighting_details 'calc w=1/[\s^2^(Fo^2^)+(0.0676P)^2^+0.0000P] where P=(Fo^2^+2Fc^2^)/3'
_refine_ls_weighting_scheme calc
_refine_ls_wR_factor_gt 0.1119
_refine_ls_wR_factor_ref 0.1159
_reflns_number_gt 4097
_reflns_number_total 4648
_reflns_threshold_expression >2sigma(I)
_cod_data_source_file ja210923k_1l.cif
_cod_data_source_block cd21111
_cod_database_code 4117634

loop_
_symmetry_equiv_pos_as_xyz
'x, y, z'
'-x, -y, z'
'-x+1/2, y+1/2, -z'
'x+1/2, -y+1/2, -z'

loop_
_atom_site_label
_atom_site_type_symbol
_atom_site_fract_x
_atom_site_fract_y
_atom_site_fract_z
_atom_site_U_iso_or_equiv
_atom_site_adp_type
_atom_site_occupancy
_atom_site_symmetry_multiplicity
_atom_site_calc_flag
_atom_site_refinement_flags
P1 P 0.62404(4) 0.90869(4) 0.97836(8) 0.03436(17) Uani 1 1 d .
N1 N 0.61284(12) 0.89478(12) 0.7765(3) 0.0413(5) Uani 1 1 d .
O1 O 0.67950(10) 0.84037(9) 1.0581(2) 0.0375(4) Uani 1 1 d .
O2 O 0.70233(9) 0.96794(8) 0.9631(2) 0.0353(4) Uani 1 1 d .
C1 C 0.76273(14) 0.82724(12) 1.0261(3) 0.0307(5) Uani 1 1 d .
C2 C 0.78252(16) 0.76367(13) 0.9380(3) 0.0382(6) Uani 1 1 d .
H2 H 0.7403 0.7324 0.9039 0.046 Uiso 1 1 calc R
C3 C 0.86231(16) 0.74799(13) 0.9030(3) 0.0385(6) Uani 1 1 d .
H3 H 0.8750 0.7056 0.8455 0.046 Uiso 1 1 calc R
C4 C 0.92686(15) 0.79459(12) 0.9519(3) 0.0319(5) Uani 1 1 d .
C5 C 1.01099(17) 0.77994(14) 0.9110(3) 0.0416(6) Uani 1 1 d .
H5 H 1.0242 0.7376 0.8537 0.050 Uiso 1 1 calc R
C6 C 1.07257(17) 0.82639(17) 0.9536(4) 0.0489(7) Uani 1 1 d .
H6 H 1.1274 0.8159 0.9244 0.059 Uiso 1 1 calc R
C7 C 1.05449(14) 0.88995(14) 1.0411(4) 0.0445(7) Uani 1 1 d .
H7 H 1.0971 0.9220 1.0692 0.053 Uiso 1 1 calc R
C8 C 0.97397(14) 0.90499(14) 1.0853(3) 0.0368(5) Uani 1 1 d .
H8 H 0.9626 0.9473 1.1444 0.044 Uiso 1 1 calc R
C9 C 0.90804(13) 0.85835(12) 1.0440(3) 0.0272(5) Uani 1 1 d .
C10 C 0.82306(14) 0.87357(12) 1.0858(3) 0.0283(5) Uani 1 1 d .
C11 C 0.79858(13) 0.93969(12) 1.1806(3) 0.0288(5) Uani 1 1 d .
C12 C 0.83167(14) 0.95694(13) 1.3425(3) 0.0312(5) Uani 1 1 d .
C13 C 0.88208(15) 0.90890(15) 1.4337(3) 0.0411(6) Uani 1 1 d .
H13 H 0.8961 0.8643 1.3871 0.049 Uiso 1 1 calc R
C14 C 0.91102(18) 0.92611(18) 1.5895(4) 0.0514(7) Uani 1 1 d .
H14 H 0.9440 0.8932 1.6478 0.062 Uiso 1 1 calc R
C15 C 0.89107(19) 0.99333(19) 1.6615(4) 0.0580(8) Uani 1 1 d .
H15 H 0.9118 1.0053 1.7665 0.070 Uiso 1 1 calc R
C16 C 0.84213(18) 1.04031(18) 1.5789(4) 0.0529(8) Uani 1 1 d .
H16 H 0.8290 1.0845 1.6284 0.063 Uiso 1 1 calc R
C17 C 0.80997(15) 1.02417(14) 1.4178(3) 0.0373(6) Uani 1 1 d .
C18 C 0.75434(16) 1.07071(14) 1.3349(4) 0.0462(7) Uani 1 1 d .
H18 H 0.7419 1.1157 1.3813 0.055 Uiso 1 1 calc R
C19 C 0.71845(16) 1.05122(14) 1.1884(4) 0.0412(6) Uani 1 1 d .
H19 H 0.6796 1.0815 1.1377 0.049 Uiso 1 1 calc R
C20 C 0.74030(14) 0.98523(13) 1.1139(3) 0.0313(5) Uani 1 1 d .
C21 C 0.68155(18) 0.89064(18) 0.6543(4) 0.0551(8) Uani 1 1 d .
H21A H 0.7344 0.8962 0.7121 0.066 Uiso 1 1 calc R
H21B H 0.6763 0.9301 0.5750 0.066 Uiso 1 1 calc R
C22 C 0.68106(19) 0.81979(19) 0.5620(4) 0.0604(9) Uani 1 1 d .
H22A H 0.6938 0.7808 0.6392 0.073 Uiso 1 1 calc R
H22B H 0.7240 0.8205 0.4767 0.073 Uiso 1 1 calc R
C23 C 0.59757(18) 0.80556(18) 0.4813(4) 0.0555(8) Uani 1 1 d .
H23A H 0.5973 0.7572 0.4338 0.067 Uiso 1 1 calc R
H23B H 0.5889 0.8399 0.3912 0.067 Uiso 1 1 calc R
C24 C 0.52678(17) 0.81231(14) 0.6072(3) 0.0411(6) Uani 1 1 d .
H24 H 0.5333 0.7737 0.6903 0.049 Uiso 1 1 calc R
C25 C 0.52990(15) 0.88505(13) 0.6984(3) 0.0358(6) Uani 1 1 d .
H25 H 0.5241 0.9230 0.6134 0.043 Uiso 1 1 calc R
C26 C 0.45773(14) 0.89396(14) 0.8188(3) 0.0388(6) Uani 1 1 d .
H26A H 0.4600 0.9419 0.8687 0.047 Uiso 1 1 calc R
H26B H 0.4626 0.8585 0.9077 0.047 Uiso 1 1 calc R
C27 C 0.37414(17) 0.88420(15) 0.7305(4) 0.0500(7) Uani 1 1 d .
H27A H 0.3293 0.8875 0.8114 0.060 Uiso 1 1 calc R
H27B H 0.3666 0.9226 0.6491 0.060 Uiso 1 1 calc R
C28 C 0.37058(18) 0.81129(15) 0.6435(4) 0.0492(7) Uani 1 1 d .
H28A H 0.3729 0.7729 0.7262 0.059 Uiso 1 1 calc R
H28B H 0.3182 0.8069 0.5837 0.059 Uiso 1 1 calc R
C29 C 0.44168(17) 0.80294(15) 0.5233(4) 0.0494(7) Uani 1 1 d .
H29A H 0.4360 0.8386 0.4349 0.059 Uiso 1 1 calc R
H29B H 0.4389 0.7552 0.4726 0.059 Uiso 1 1 calc R

loop_
_atom_site_aniso_label
_atom_site_aniso_U_11
_atom_site_aniso_U_22
_atom_site_aniso_U_33
_atom_site_aniso_U_23
_atom_site_aniso_U_13
_atom_site_aniso_U_12
P1 0.0259(3) 0.0456(4) 0.0316(3) -0.0058(3) -0.0020(3) -0.0014(3)
N1 0.0308(11) 0.0592(15) 0.0340(11) -0.0075(10) 0.0024(9) -0.0076(10)
O1 0.0287(8) 0.0380(10) 0.0458(11) 0.0041(8) 0.0002(8) -0.0085(7)
O2 0.0328(8) 0.0370(9) 0.0360(9) -0.0032(8) -0.0070(8) -0.0022(7)
C1 0.0321(12) 0.0277(11) 0.0325(13) 0.0034(11) -0.0002(10) -0.0023(9)
C2 0.0462(15) 0.0322(13) 0.0360(15) -0.0026(11) -0.0071(12) -0.0101(11)
C3 0.0573(17) 0.0275(13) 0.0309(13) -0.0042(10) 0.0050(12) 0.0006(11)
C4 0.0408(13) 0.0297(12) 0.0254(12) 0.0058(10) 0.0023(11) 0.0050(10)
C5 0.0508(16) 0.0424(15) 0.0317(14) 0.0023(11) 0.0086(12) 0.0174(12)
C6 0.0354(14) 0.0670(19) 0.0444(16) 0.0117(15) 0.0085(13) 0.0139(13)
C7 0.0270(12) 0.0523(16) 0.0541(17) 0.0071(14) 0.0001(12) -0.0004(11)
C8 0.0304(12) 0.0378(13) 0.0422(14) 0.0003(12) -0.0009(11) 0.0017(11)
C9 0.0300(11) 0.0277(12) 0.0240(11) 0.0036(9) -0.0015(10) 0.0008(9)
C10 0.0284(11) 0.0290(12) 0.0275(12) 0.0007(9) -0.0007(10) 0.0018(9)
C11 0.0217(11) 0.0320(12) 0.0325(12) -0.0041(10) 0.0037(10) -0.0031(9)
C12 0.0256(11) 0.0375(13) 0.0306(13) -0.0013(10) 0.0023(10) -0.0062(10)
C13 0.0404(13) 0.0460(15) 0.0369(14) 0.0012(12) -0.0027(11) -0.0048(13)
C14 0.0504(16) 0.064(2) 0.0391(15) 0.0057(14) -0.0113(13) -0.0045(14)
C15 0.0549(18) 0.085(2) 0.0338(15) -0.0169(16) -0.0101(14) -0.0110(17)
C16 0.0523(16) 0.066(2) 0.0403(17) -0.0211(14) 0.0040(14) -0.0096(15)
C17 0.0328(13) 0.0438(15) 0.0354(14) -0.0106(11) 0.0042(11) -0.0054(11)
C18 0.0438(15) 0.0368(15) 0.0579(18) -0.0180(13) 0.0040(13) 0.0059(12)
C19 0.0350(13) 0.0401(15) 0.0485(16) -0.0075(12) -0.0053(13) 0.0076(11)
C20 0.0286(12) 0.0321(13) 0.0333(13) -0.0052(11) -0.0012(10) -0.0045(10)
C21 0.0410(15) 0.083(2) 0.0410(16) -0.0090(15) 0.0086(13) -0.0113(15)
C22 0.0496(17) 0.091(2) 0.0410(17) -0.0177(16) 0.0109(14) 0.0026(16)
C23 0.0623(18) 0.0689(19) 0.0354(15) -0.0109(15) -0.0005(14) -0.0033(14)
C24 0.0509(16) 0.0415(15) 0.0310(13) -0.0021(11) -0.0073(12) -0.0040(12)
C25 0.0376(13) 0.0393(14) 0.0305(12) 0.0026(10) -0.0087(11) -0.0052(11)
C26 0.0331(12) 0.0412(15) 0.0421(14) -0.0032(11) -0.0094(11) -0.0005(11)
C27 0.0356(14) 0.0553(18) 0.0589(18) 0.0013(14) -0.0129(14) -0.0039(13)
C28 0.0462(15) 0.0508(17) 0.0507(17) 0.0083(14) -0.0224(14) -0.0119(13)
C29 0.0637(18) 0.0480(15) 0.0363(15) 0.0014(13) -0.0158(14) -0.0159(13)

loop_
_atom_type_symbol
_atom_type_description
_atom_type_scat_dispersion_real
_atom_type_scat_dispersion_imag
_atom_type_scat_source
C C 0.0033 0.0016 'International Tables Vol C Tables 4.2.6.8 and 6.1.1.4'
H H 0.0000 0.0000 'International Tables Vol C Tables 4.2.6.8 and 6.1.1.4'
N N 0.0061 0.0033 'International Tables Vol C Tables 4.2.6.8 and 6.1.1.4'
O O 0.0106 0.0060 'International Tables Vol C Tables 4.2.6.8 and 6.1.1.4'
P P 0.1023 0.0942 'International Tables Vol C Tables 4.2.6.8 and 6.1.1.4'

loop_
_geom_angle_atom_site_label_1
_geom_angle_atom_site_label_2
_geom_angle_atom_site_label_3
_geom_angle
N1 P1 O2 96.45(10)
N1 P1 O1 108.42(11)
O2 P1 O1 96.98(8)
C21 N1 C25 112.6(2)
C21 N1 P1 125.28(18)
C25 N1 P1 122.12(16)
C1 O1 P1 125.22(14)
C20 O2 P1 114.61(14)
C10 C1 O1 120.4(2)
C10 C1 C2 122.3(2)
O1 C1 C2 117.3(2)
C3 C2 C1 120.0(2)
C3 C2 H2 120.0
C1 C2 H2 120.0
C2 C3 C4 120.9(2)
C2 C3 H3 119.5
C4 C3 H3 119.5
C3 C4 C5 121.5(2)
C3 C4 C9 119.7(2)
C5 C4 C9 118.8(2)
C6 C5 C4 121.2(2)
C6 C5 H5 119.4
C4 C5 H5 119.4
C5 C6 C7 120.5(2)
C5 C6 H6 119.8
C7 C6 H6 119.8
C8 C7 C6 119.8(2)
C8 C7 H7 120.1
C6 C7 H7 120.1
C7 C8 C9 121.8(2)
C7 C8 H8 119.1
C9 C8 H8 119.1
C8 C9 C4 118.0(2)
C8 C9 C10 122.9(2)
C4 C9 C10 119.1(2)
C1 C10 C9 117.8(2)
C1 C10 C11 120.0(2)
C9 C10 C11 122.1(2)
C20 C11 C12 118.0(2)
C20 C11 C10 119.0(2)
C12 C11 C10 123.0(2)
C13 C12 C17 118.1(2)
C13 C12 C11 122.8(2)
C17 C12 C11 119.0(2)
C14 C13 C12 121.5(3)
C14 C13 H13 119.2
C12 C13 H13 119.2
C13 C14 C15 120.1(3)
C13 C14 H14 119.9
C15 C14 H14 119.9
C16 C15 C14 120.0(3)
C16 C15 H15 120.0
C14 C15 H15 120.0
C15 C16 C17 121.6(3)
C15 C16 H16 119.2
C17 C16 H16 119.2
C18 C17 C12 119.2(2)
C18 C17 C16 122.1(2)
C12 C17 C16 118.6(3)
C19 C18 C17 121.1(2)
C19 C18 H18 119.4
C17 C18 H18 119.4
C18 C19 C20 119.5(2)
C18 C19 H19 120.2
C20 C19 H19 120.2
C11 C20 O2 119.9(2)
C11 C20 C19 122.6(2)
O2 C20 C19 117.4(2)
N1 C21 C22 111.6(2)
N1 C21 H21A 109.3
C22 C21 H21A 109.3
N1 C21 H21B 109.3
C22 C21 H21B 109.3
H21A C21 H21B 108.0
C21 C22 C23 111.5(3)
C21 C22 H22A 109.3
C23 C22 H22A 109.3
C21 C22 H22B 109.3
C23 C22 H22B 109.3
H22A C22 H22B 108.0
C22 C23 C24 111.3(2)
C22 C23 H23A 109.4
C24 C23 H23A 109.4
C22 C23 H23B 109.4
C24 C23 H23B 109.4
H23A C23 H23B 108.0
C23 C24 C25 111.3(2)
C23 C24 C29 111.4(2)
C25 C24 C29 109.8(2)
C23 C24 H24 108.1
C25 C24 H24 108.1
C29 C24 H24 108.1
N1 C25 C26 113.83(19)
N1 C25 C24 109.7(2)
C26 C25 C24 112.0(2)
N1 C25 H25 107.0
C26 C25 H25 107.0
C24 C25 H25 107.0
C25 C26 C27 111.3(2)
C25 C26 H26A 109.4
C27 C26 H26A 109.4
C25 C26 H26B 109.4
C27 C26 H26B 109.4
H26A C26 H26B 108.0
C28 C27 C26 110.5(2)
C28 C27 H27A 109.5
C26 C27 H27A 109.5
C28 C27 H27B 109.5
C26 C27 H27B 109.5
H27A C27 H27B 108.1
C29 C28 C27 110.9(2)
C29 C28 H28A 109.5
C27 C28 H28A 109.5
C29 C28 H28B 109.5
C27 C28 H28B 109.5
H28A C28 H28B 108.0
C28 C29 C24 112.6(2)
C28 C29 H29A 109.1
C24 C29 H29A 109.1
C28 C29 H29B 109.1
C24 C29 H29B 109.1
H29A C29 H29B 107.8

loop_
_geom_bond_atom_site_label_1
_geom_bond_atom_site_label_2
_geom_bond_distance
P1 N1 1.645(2)
P1 O2 1.6684(17)
P1 O1 1.6686(18)
N1 C21 1.475(3)
N1 C25 1.480(3)
O1 C1 1.380(3)
O2 C20 1.389(3)
C1 C10 1.376(3)
C1 C2 1.404(3)
C2 C3 1.341(3)
C2 H2 0.9300
C3 C4 1.401(3)
C3 H3 0.9300
C4 C5 1.414(3)
C4 C9 1.420(3)
C5 C6 1.351(4)
C5 H5 0.9300
C6 C7 1.396(4)
C6 H6 0.9300
C7 C8 1.367(3)
C7 H7 0.9300
C8 C9 1.402(3)
C8 H8 0.9300
C9 C10 1.430(3)
C10 C11 1.489(3)
C11 C20 1.365(3)
C11 C12 1.436(3)
C12 C13 1.403(3)
C12 C17 1.421(3)
C13 C14 1.368(4)
C13 H13 0.9300
C14 C15 1.404(4)
C14 H14 0.9300
C15 C16 1.343(5)
C15 H15 0.9300
C16 C17 1.420(4)
C16 H16 0.9300
C17 C18 1.404(4)
C18 C19 1.354(4)
C18 H18 0.9300
C19 C20 1.400(4)
C19 H19 0.9300
C21 C22 1.501(4)
C21 H21A 0.9700
C21 H21B 0.9700
C22 C23 1.509(4)
C22 H22A 0.9700
C22 H22B 0.9700
C23 C24 1.523(4)
C23 H23A 0.9700
C23 H23B 0.9700
C24 C25 1.528(3)
C24 C29 1.530(4)
C24 H24 0.9800
C25 C26 1.515(3)
C25 H25 0.9800
C26 C27 1.526(3)
C26 H26A 0.9700
C26 H26B 0.9700
C27 C28 1.515(4)
C27 H27A 0.9700
C27 H27B 0.9700
C28 C29 1.500(4)
C28 H28A 0.9700
C28 H28B 0.9700
C29 H29A 0.9700
C29 H29B 0.9700

loop_
_geom_torsion_atom_site_label_1
_geom_torsion_atom_site_label_2
_geom_torsion_atom_site_label_3
_geom_torsion_atom_site_label_4
_geom_torsion
O2 P1 N1 C21 37.8(2)
O1 P1 N1 C21 -61.8(2)
O2 P1 N1 C25 -142.13(19)
O1 P1 N1 C25 118.29(19)
N1 P1 O1 C1 68.3(2)
O2 P1 O1 C1 -30.9(2)
N1 P1 O2 C20 -170.10(16)
O1 P1 O2 C20 -60.58(16)
P1 O1 C1 C10 68.9(3)
P1 O1 C1 C2 -113.9(2)
C10 C1 C2 C3 -2.9(4)
O1 C1 C2 C3 179.9(2)
C1 C2 C3 C4 -0.6(4)
C2 C3 C4 C5 -177.9(2)
C2 C3 C4 C9 1.8(4)
C3 C4 C5 C6 177.7(2)
C9 C4 C5 C6 -2.0(4)
C4 C5 C6 C7 0.7(4)
C5 C6 C7 C8 0.6(4)
C6 C7 C8 C9 -0.5(4)
C7 C8 C9 C4 -0.8(4)
C7 C8 C9 C10 -178.7(2)
C3 C4 C9 C8 -177.7(2)
C5 C4 C9 C8 2.0(3)
C3 C4 C9 C10 0.3(3)
C5 C4 C9 C10 179.9(2)
O1 C1 C10 C9 -178.0(2)
C2 C1 C10 C9 4.9(4)
O1 C1 C10 C11 -2.0(3)
C2 C1 C10 C11 -179.1(2)
C8 C9 C10 C1 174.3(2)
C4 C9 C10 C1 -3.5(3)
C8 C9 C10 C11 -1.6(4)
C4 C9 C10 C11 -179.4(2)
C1 C10 C11 C20 -51.0(3)
C9 C10 C11 C20 124.9(2)
C1 C10 C11 C12 127.1(2)
C9 C10 C11 C12 -57.1(3)
C20 C11 C12 C13 170.2(2)
C10 C11 C12 C13 -7.8(3)
C20 C11 C12 C17 -7.1(3)
C10 C11 C12 C17 174.9(2)
C17 C12 C13 C14 -1.0(4)
C11 C12 C13 C14 -178.4(2)
C12 C13 C14 C15 -0.5(4)
C13 C14 C15 C16 1.3(5)
C14 C15 C16 C17 -0.5(5)
C13 C12 C17 C18 -175.0(2)
C11 C12 C17 C18 2.4(3)
C13 C12 C17 C16 1.8(3)
C11 C12 C17 C16 179.2(2)
C15 C16 C17 C18 175.7(3)
C15 C16 C17 C12 -1.0(4)
C12 C17 C18 C19 2.9(4)
C16 C17 C18 C19 -173.8(3)
C17 C18 C19 C20 -3.3(4)
C12 C11 C20 O2 -175.5(2)
C10 C11 C20 O2 2.7(3)
C12 C11 C20 C19 6.9(4)
C10 C11 C20 C19 -175.0(2)
P1 O2 C20 C11 80.9(2)
P1 O2 C20 C19 -101.3(2)
C18 C19 C20 C11 -1.8(4)
C18 C19 C20 O2 -179.5(2)
C25 N1 C21 C22 -57.6(3)
P1 N1 C21 C22 122.4(3)
N1 C21 C22 C23 54.3(3)
C21 C22 C23 C24 -52.6(4)
C22 C23 C24 C25 53.3(3)
C22 C23 C24 C29 176.2(3)
C21 N1 C25 C26 -176.2(2)
P1 N1 C25 C26 3.7(3)
C21 N1 C25 C24 57.5(3)
P1 N1 C25 C24 -122.6(2)
C23 C24 C25 N1 -55.0(3)
C29 C24 C25 N1 -178.8(2)
C23 C24 C25 C26 177.6(2)
C29 C24 C25 C26 53.8(3)
N1 C25 C26 C27 179.3(2)
C24 C25 C26 C27 -55.5(3)
C25 C26 C27 C28 56.1(3)
C26 C27 C28 C29 -56.4(3)
C27 C28 C29 C24 56.7(3)
C23 C24 C29 C28 -178.5(2)
C25 C24 C29 C28 -54.7(3)
